data_7111682
loop_
_publ_author_name
'Iorgulescu, Mihaela'
'Kabbour, Houria'
'Tancret, Nathalie'
'Mentr\'e, Olivier'
'Roussel, Pascal'

_publ_section_title
;
 Ba8Co2Mn6ClO22, a quasi-1D hexagonal perovskite polytype containing new
 8H-blocks
;
_journal_issue 29
_journal_name_full 'Chemical Communications'
_journal_page_first 5271
_journal_page_last 5273
_journal_paper_doi 10.1039/c0cc00294a
_journal_volume 46
_journal_year 2010
_chemical_formula_moiety 'Ba8 Cl Co2 Mn6 O22'
_chemical_formula_sum 'Ba8 Cl Co2 Mn6 O22'
_chemical_formula_weight 1933.6
_chemical_name_systematic ' ?'
_space_group_IT_number 187
_symmetry_cell_setting hexagonal
_symmetry_space_group_name_Hall 'P -6 2'
_symmetry_space_group_name_H-M 'P -6 m 2'
_cell_angle_alpha 90
_cell_angle_beta 90
_cell_angle_gamma 120
_cell_formula_units_Z 1
_cell_length_a 5.7207(2)
_cell_length_b 5.7207(2)
_cell_length_c 19.4099(10)
_cell_measurement_reflns_used 9802
_cell_measurement_temperature 293
_cell_measurement_theta_max 45.25
_cell_measurement_theta_min 3.15
_cell_volume 550.11(4)
_computing_publication_material 'Jana2006 (Petricek, Dusek & Palatinus, 2006)'
_computing_structure_refinement 'Jana2006 (Petricek, Dusek & Palatinus, 2006)'
_diffrn_ambient_temperature 293
_diffrn_measured_fraction_theta_full 0.99
_diffrn_measured_fraction_theta_max 0.9885
_diffrn_radiation_source 'X-ray tube'
_diffrn_radiation_type 'Mo K\a'
_diffrn_radiation_wavelength 0.71073
_diffrn_reflns_av_R_equivalents 0.0393
_diffrn_reflns_av_sigmaI/netI 0.0141
_diffrn_reflns_limit_h_max 11
_diffrn_reflns_limit_h_min -11
_diffrn_reflns_limit_k_max 11
_diffrn_reflns_limit_k_min -11
_diffrn_reflns_limit_l_max 38
_diffrn_reflns_limit_l_min -38
_diffrn_reflns_number 45059
_diffrn_reflns_theta_full 45.26
_diffrn_reflns_theta_max 45.42
_diffrn_reflns_theta_min 2.1
_exptl_absorpt_coefficient_mu 19.038
_exptl_absorpt_correction_T_max 0.749
_exptl_absorpt_correction_T_min 0.413
_exptl_absorpt_correction_type multi-scan
_exptl_absorpt_process_details SADABS
_exptl_crystal_colour black
_exptl_crystal_density_diffrn 5.8349
_exptl_crystal_description irregular
_exptl_crystal_F_000 845
_exptl_crystal_size_max 0.12
_exptl_crystal_size_mid 0.08
_exptl_crystal_size_min 0.03
_refine_diff_density_max 6.13
_refine_diff_density_min -6.03
_refine_ls_extinction_method none
_refine_ls_goodness_of_fit_gt 3.60
_refine_ls_goodness_of_fit_ref 3.50
_refine_ls_number_constraints 0
_refine_ls_number_parameters 54
_refine_ls_number_reflns 1879
_refine_ls_number_restraints 0
_refine_ls_R_factor_all 0.0356
_refine_ls_R_factor_gt 0.0326
_refine_ls_shift/su_max 0.0005
_refine_ls_shift/su_mean 0.0001
_refine_ls_structure_factor_coef F
_refine_ls_weighting_details w=1/(\s^2^(F)+0.0001F^2^)
_refine_ls_weighting_scheme sigma
_refine_ls_wR_factor_gt 0.0569
_refine_ls_wR_factor_ref 0.0571
_reflns_number_gt 1763
_reflns_number_total 1879
_reflns_threshold_expression I>3\s(I)
_cod_data_source_file C0CC00294Asup1.cif
_cod_data_source_block (I)
_cod_original_formula_sum 'Ba8 Cl1 Co2 Mn6 O22'
_cod_database_code 7111682

loop_
_symmetry_equiv_pos_site_id
_symmetry_equiv_pos_as_xyz
1 x,y,z
2 -y,x-y,z
3 -x+y,-x,z
4 x,y,-z
5 -y,x-y,-z
6 -x+y,-x,-z
7 -y,-x,z
8 -x+y,y,z
9 x,x-y,z
10 -y,-x,-z
11 -x+y,y,-z
12 x,x-y,-z

loop_
_atom_site_label
_atom_site_type_symbol
_atom_site_fract_x
_atom_site_fract_y
_atom_site_fract_z
_atom_site_adp_type
_atom_site_U_iso_or_equiv
_atom_site_symmetry_multiplicity
_atom_site_occupancy
_atom_site_calc_flag
Ba1 Ba -0.666667 -0.333333 -0.26610(3) Uani 0.00830(12) 2 1 d
Ba2 Ba 0 0 -0.38266(3) Uani 0.01028(14) 2 1 d
Ba3 Ba 0 0 -0.84689(3) Uani 0.00743(11) 2 1 d
Ba4 Ba -0.333333 -0.666667 0 Uani 0.0168(2) 1 1 d
Ba5 Ba -0.666667 -0.333333 -0.5 Uani 0.00960(17) 1 1 d
Mn1 Mn -0.333333 -0.666667 -0.43735(7) Uani 0.0040(2) 2 1 d
Mn2 Mn -0.333333 -0.666667 -0.31241(7) Uani 0.0034(2) 2 1 d
Mn3 Mn -0.333333 -0.666667 -0.18292(7) Uani 0.0029(2) 2 1 d
Co1 Co 0.333333 -0.333333 -0.09055(7) Uani 0.0072(2) 2 1 d
Cl1 Cl 0 0 -1 Uani 0.0323(16) 1 1 d
O1 O -0.1875(4) -0.8125(4) -0.2508(2) Uani 0.0089(11) 6 1 d
O2 O -0.0172(10) -0.5086(5) -0.1270(2) Uani 0.0105(11) 6 1 d
O3 O -0.1839(6) -0.8161(6) -0.5 Uani 0.0081(15) 3 1 d
O4 O 0.384(8) -0.308(4) 0 Uani 0.020(14) 3 0.3333 d
O5 O -0.4822(4) -0.5178(4) -0.37634(19) Uani 0.0056(11) 6 1 d

loop_
_atom_site_aniso_label
_atom_site_aniso_type_symbol
_atom_site_aniso_U_11
_atom_site_aniso_U_22
_atom_site_aniso_U_33
_atom_site_aniso_U_12
_atom_site_aniso_U_13
_atom_site_aniso_U_23
Ba1 Ba 0.00671(13) 0.00671(13) 0.0115(2) 0.00336(7) 0 0
Ba2 Ba 0.00643(15) 0.00643(15) 0.0180(3) 0.00322(8) 0 0
Ba3 Ba 0.00696(13) 0.00696(13) 0.0084(2) 0.00348(7) 0 0
Ba4 Ba 0.0180(2) 0.0180(2) 0.0145(4) 0.00898(12) 0 0
Ba5 Ba 0.00589(18) 0.00589(18) 0.0170(4) 0.00294(9) 0 0
Mn1 Mn 0.0036(2) 0.0036(2) 0.0046(4) 0.00182(12) 0 0
Mn2 Mn 0.0031(2) 0.0031(2) 0.0039(4) 0.00156(12) 0 0
Mn3 Mn 0.0030(2) 0.0030(2) 0.0027(5) 0.00152(12) 0 0
Co1 Co 0.0076(3) 0.0076(3) 0.0064(5) 0.00378(13) 0 0
Cl1 Cl 0.045(2) 0.045(2) 0.0071(16) 0.0224(12) 0 0
O1 O 0.0095(13) 0.0095(13) 0.0090(15) 0.0057(15) -0.0003(6) 0.0003(6)
O2 O 0.0048(16) 0.0106(13) 0.0143(17) 0.0024(8) -0.0049(15) -0.0025(8)
O3 O 0.0102(17) 0.0102(17) 0.0055(19) 0.006(2) 0 0
O4 O 0.04(3) 0.020(11) 0.004(5) 0.022(13) 0 0
O5 O 0.0065(13) 0.0065(13) 0.0073(15) 0.0060(14) -0.0003(5) 0.0003(5)

loop_
_atom_type_symbol
_atom_type_scat_dispersion_real
_atom_type_scat_dispersion_imag
_atom_type_scat_source
_atom_type_scat_Cromer_Mann_a1
_atom_type_scat_Cromer_Mann_b1
_atom_type_scat_Cromer_Mann_a2
_atom_type_scat_Cromer_Mann_b2
_atom_type_scat_Cromer_Mann_a3
_atom_type_scat_Cromer_Mann_b3
_atom_type_scat_Cromer_Mann_a4
_atom_type_scat_Cromer_Mann_b4
_atom_type_scat_Cromer_Mann_c
O 0.011 0.006 'International Tables Vol C tables 4.2.6.8 and 6.1.1.4' 3.0485 13.2771 2.2868 5.7011 1.5463 0.3239 0.867 32.908901 0.2508
Cl 0.148 0.159 'International Tables Vol C tables 4.2.6.8 and 6.1.1.4' 11.4604 0.0104 7.1964 1.1662 6.2556 18.5194 1.6455 47.7784 -9.5574
Mn 0.337 0.728 'International Tables Vol C tables 4.2.6.8 and 6.1.1.4' 11.2819 5.3409 7.3573 0.3432 3.0193 17.867399 2.2441 83.754303 1.0896
Co 0.349 0.972 'International Tables Vol C tables 4.2.6.8 and 6.1.1.4' 12.2841 4.2791 7.3409 0.2784 4.0034 13.5359 2.3488 71.169197 1.0118
Ba -0.324 2.282 'International Tables Vol C tables 4.2.6.8 and 6.1.1.4' 20.3361 3.216 19.297001 0.2756 10.888 20.2073 2.6959 167.201996 2.7731

loop_
_geom_bond_atom_site_label_1
_geom_bond_atom_site_label_2
_geom_bond_site_symmetry_2
_geom_bond_distance
_geom_bond_publ_flag
Ba1 O1 1_455 2.8831(19) yes
Ba1 O1 1_565 2.8831(19) yes
Ba1 O1 2_345 2.883(3) yes
Ba1 O1 2_445 2.883(3) yes
Ba1 O1 3_545 2.883(3) yes
Ba1 O1 3_555 2.883(3) yes
Ba1 O5 . 2.814(3) yes
Ba1 O5 2_455 2.814(3) yes
Ba1 O5 3_445 2.814(3) yes
Ba2 O3 1_565 2.917(3) yes
Ba2 O3 2_445 2.917(3) yes
Ba2 O3 3_655 2.917(3) yes
Ba2 O5 . 2.8684(17) yes
Ba2 O5 1_665 2.8684(17) yes
Ba2 O5 2_455 2.868(3) yes
Ba2 O5 2_555 2.868(3) yes
Ba2 O5 3_545 2.868(3) yes
Ba2 O5 3_555 2.868(3) yes
Ba3 Cl1 . 2.9718(7) yes
Ba3 O1 4_564 2.655(4) yes
Ba3 O1 5_444 2.655(4) yes
Ba3 O1 6_654 2.655(4) yes
Ba3 O2 4_554 2.906(4) yes
Ba3 O2 4_564 2.906(4) yes
Ba3 O2 5_444 2.906(4) yes
Ba3 O2 5_554 2.906(3) yes
Ba3 O2 6_554 2.906(7) yes
Ba3 O2 6_654 2.906(7) yes
Ba4 O2 . 2.921(4) yes
Ba4 O2 2_445 2.921(5) yes
Ba4 O2 3_545 2.921(4) yes
Ba4 O2 4_555 2.921(4) yes
Ba4 O2 5_445 2.921(5) yes
Ba4 O2 6_545 2.921(4) yes
Ba5 O3 1_455 2.865(3) yes
Ba5 O3 1_565 2.865(3) yes
Ba5 O3 2_345 2.865(4) yes
Ba5 O3 2_445 2.865(5) yes
Ba5 O3 3_545 2.865(5) yes
Ba5 O3 3_555 2.865(4) yes
Ba5 O5 . 3.017(3) yes
Ba5 O5 2_455 3.017(3) yes
Ba5 O5 3_445 3.017(3) yes
Ba5 O5 4_554 3.017(3) yes
Ba5 O5 5_454 3.017(3) yes
Ba5 O5 6_444 3.017(3) yes
Mn1 Mn1 4_554 2.432(2) yes
Mn1 Mn2 . 2.425(2) yes
Mn1 O3 . 1.916(4) yes
Mn1 O3 2_445 1.916(4) yes
Mn1 O3 3_545 1.916(4) yes
Mn1 O5 . 1.892(3) yes
Mn1 O5 2_445 1.892(3) yes
Mn1 O5 3_545 1.892(3) yes
Mn2 Mn3 . 2.5134(19) yes
Mn2 O1 . 1.876(4) yes
Mn2 O1 2_445 1.876(4) yes
Mn2 O1 3_545 1.876(4) yes
Mn2 O5 . 1.927(3) yes
Mn2 O5 2_445 1.927(3) yes
Mn2 O5 3_545 1.927(3) yes
Mn3 O1 . 1.956(4) yes
Mn3 O1 2_445 1.956(4) yes
Mn3 O1 3_545 1.956(4) yes
Mn3 O2 . 1.905(5) yes
Mn3 O2 2_445 1.905(5) yes
Mn3 O2 3_545 1.905(5) yes
Co1 O2 . 1.876(5) yes
Co1 O2 2_545 1.876(6) yes
Co1 O2 3_655 1.876(5) yes
Co1 O4 . 1.775(6) yes
Co1 O4 2_545 1.775(7) yes
Co1 O4 3_655 1.775(6) yes
Cl1 O4 1_454 3.05(4) yes
Cl1 O4 2_544 3.05(5) yes
Cl1 O4 3_664 3.05(4) yes
O1 O1 2_445 2.503(5) yes
O1 O1 3_545 2.503(5) yes
O1 O2 . 2.837(5) yes
O1 O2 3_545 2.837(6) yes
O1 O5 2_445 2.841(5) yes
O1 O5 3_545 2.841(5) yes
O2 O2 2_445 2.713(7) yes
O2 O2 2_545 3.008(7) yes
O2 O2 3_545 2.713(5) yes
O2 O2 3_655 3.008(5) yes
O2 O4 2_545 2.953(11) yes
O2 O4 3_655 2.95(3) yes
O3 O3 2_445 2.565(7) yes
O3 O3 3_545 2.565(7) yes
O3 O5 2_445 2.819(4) yes
O3 O5 3_545 2.819(4) yes
O3 O5 5_444 2.819(4) yes
O3 O5 6_544 2.819(4) yes
O4 O4 2_545 0.44(6) yes
O4 O4 3_655 0.44(4) yes
O5 O5 2_445 2.555(4) yes
O5 O5 3_545 2.555(4) yes
